data_7116826
loop_
_publ_author_name
'Matthew P. Blake'
'Nikolas Kaltsoyannis'
'Philip Mountford'

_publ_section_title
;
 Synthesis, molecular and electronic structure, and reactions of a
 Zn-Hg-Zn bonded complex
;
_journal_name_full Chem.Commun.
_journal_page_first 5743
_journal_paper_doi 10.1039/C5cc00637F
_journal_volume 51
_journal_year 2015
_chemical_formula_moiety 'C58 H82 Hg1 N4 Zn2'
_chemical_formula_sum 'C58 H82 Hg N4 Zn2'
_chemical_formula_weight 1166.67
_chemical_name_systematic
;
Hg{(DippNacNac)Zn}2
;
_space_group_IT_number 14
_symmetry_cell_setting monoclinic
_symmetry_space_group_name_Hall '-P 2yn'
_symmetry_space_group_name_H-M 'P 1 21/n 1'
_atom_sites_solution_hydrogens difmap
_atom_sites_solution_primary direct
_atom_sites_solution_secondary difmap
_audit_update_record
;
2015-01-19 deposited with the CCDC.
2015-02-17 downloaded from the CCDC.
;
_cell_angle_alpha 90
_cell_angle_beta 101.1170(10)
_cell_angle_gamma 90
_cell_formula_units_Z 2
_cell_length_a 12.78400(10)
_cell_length_b 17.3101(2)
_cell_length_c 13.00550(10)
_cell_measurement_reflns_used 9969
_cell_measurement_temperature 150
_cell_measurement_theta_max 76
_cell_measurement_theta_min 3
_cell_volume 2824.01(5)
_computing_cell_refinement 'CrysAlis, (Oxford Diffraction, 2002)'
_computing_data_collection 'SuperNova, (Oxford Diffraction, 2010)'
_computing_data_reduction 'CrysAlis, (Oxford Diffraction, 2002)'
_computing_molecular_graphics 'CAMERON (Watkin et al., 1996)'
_computing_publication_material 'CRYSTALS (Betteridge et al., 2003)'
_computing_structure_refinement 'CRYSTALS (Betteridge et al., 2003)'
_computing_structure_solution 'SIR92 (Altomare et al., 1994)'
_diffrn_ambient_temperature 150
_diffrn_measured_fraction_theta_full 0.997
_diffrn_measured_fraction_theta_max 0.986
_diffrn_measurement_device Area
_diffrn_measurement_device_type 'Oxford Diffraction SuperNova'
_diffrn_measurement_method \w
_diffrn_radiation_monochromator graphite
_diffrn_radiation_type 'Cu K\a'
_diffrn_radiation_wavelength 1.54180
_diffrn_reflns_av_R_equivalents 0.029
_diffrn_reflns_limit_h_max 15
_diffrn_reflns_limit_h_min -15
_diffrn_reflns_limit_k_max 20
_diffrn_reflns_limit_k_min -21
_diffrn_reflns_limit_l_max 12
_diffrn_reflns_limit_l_min -16
_diffrn_reflns_number 14588
_diffrn_reflns_theta_full 73.847
_diffrn_reflns_theta_max 76.131
_diffrn_reflns_theta_min 4.353
_diffrn_standards_number 0
_exptl_absorpt_coefficient_mu 6.044
_exptl_absorpt_correction_T_max 0.30
_exptl_absorpt_correction_T_min 0.21
_exptl_absorpt_correction_type multi-scan
_exptl_absorpt_process_details 'CrysAlis, (Oxford Diffraction, 2002)'
_exptl_crystal_colour orange
_exptl_crystal_density_diffrn 1.372
_exptl_crystal_density_method 'not measured'
_exptl_crystal_description block
_exptl_crystal_F_000 1196
_exptl_crystal_size_max 0.200
_exptl_crystal_size_mid 0.200
_exptl_crystal_size_min 0.200
_refine_diff_density_max 1.24
_refine_diff_density_min -1.18
_refine_ls_extinction_method None
_refine_ls_goodness_of_fit_ref 1.0264
_refine_ls_hydrogen_treatment constr
_refine_ls_matrix_type full
_refine_ls_number_parameters 295
_refine_ls_number_reflns 5205
_refine_ls_number_restraints 0
_refine_ls_R_factor_all 0.0326
_refine_ls_R_factor_gt 0.0303
_refine_ls_shift/su_max 0.0009309
_refine_ls_shift/su_mean 0.0000243
_refine_ls_structure_factor_coef F
_refine_ls_weighting_details
;
 Method, part 1, Chebychev polynomial, (Watkin, 1994, Prince, 1982) 
 [weight] = 1.0/[A~0~*T~0~(x)+A~1~*T~1~(x) ... +A~n-1~]*T~n-1~(x)] 
 where A~i~ are the Chebychev coefficients listed below and x= Fcalc/Fmax 
 Method = Robust Weighting (Prince, 1982) 
 W = [weight] * [1-(deltaF/6*sigmaF)^2^]^2^ 
 A~i~ are: 
 9.88 -9.08 2.43 0.440 -2.85 
;
_refine_ls_weighting_scheme calc
_refine_ls_wR_factor_all 0.0287
_refine_ls_wR_factor_gt 0.0282
_refine_ls_wR_factor_ref 0.0279
_reflns_limit_h_max 15
_reflns_limit_h_min -15
_reflns_limit_k_max 21
_reflns_limit_k_min 0
_reflns_limit_l_max 16
_reflns_limit_l_min 0
_reflns_number_gt 5380
_reflns_number_total 5829
_reflns_threshold_expression I>2.0\s(I)
_oxford_diffrn_Wilson_B_factor 2.14
_oxford_diffrn_Wilson_scale 0.10
_oxford_refine_ls_r_factor_ref 0.0293
_oxford_refine_ls_scale 3.451(3)
_oxford_reflns_number_all 5806
_oxford_reflns_threshold_expression_ref I>3.0\s(I)
_cod_data_source_file c5cc00637f2.cif
_cod_data_source_block MPB180
_cod_original_sg_symbol_Hall '-P 2yn '
_cod_original_sg_symbol_H-M 'P 1 21/n 1 '
_cod_original_formula_sum 'C58 H82 Hg1 N4 Zn2'
_cod_database_code 7116826

loop_
_symmetry_equiv_pos_as_xyz
x,y,z
-x,-y,-z
-x+1/2,y+1/2,-z+1/2
x+1/2,-y+1/2,z+1/2

loop_
_atom_site_label
_atom_site_type_symbol
_atom_site_fract_x
_atom_site_fract_y
_atom_site_fract_z
_atom_site_U_iso_or_equiv
_atom_site_occupancy
_atom_site_adp_type
_atom_site_refinement_flags_posn
Zn1 Zn 0.33143(3) 0.57346(2) 0.44562(3) 0.0224 1.0000 Uani .
Hg1 Hg 0.5000 0.5000 0.5000 0.0286 1.0000 Uani S
N1 N 0.21645(15) 0.64142(11) 0.47209(15) 0.0182 1.0000 Uani .
N2 N 0.26291(16) 0.55154(11) 0.29673(16) 0.0195 1.0000 Uani .
C1 C 0.13038(18) 0.65878(13) 0.40041(19) 0.0187 1.0000 Uani .
C2 C 0.11253(18) 0.63394(14) 0.29605(18) 0.0200 1.0000 Uani .
C3 C 0.17310(19) 0.58245(14) 0.24712(18) 0.0205 1.0000 Uani .
C4 C 0.0441(2) 0.70726(15) 0.4330(2) 0.0256 1.0000 Uani .
C5 C 0.1295(2) 0.56187(18) 0.1337(2) 0.0341 1.0000 Uani .
C6 C 0.22531(18) 0.66884(14) 0.57751(18) 0.0189 1.0000 Uani .
C7 C 0.1949(2) 0.62022(15) 0.6526(2) 0.0255 1.0000 Uani .
C8 C 0.2088(2) 0.64674(18) 0.7563(2) 0.0327 1.0000 Uani .
C9 C 0.2515(2) 0.71907(19) 0.7838(2) 0.0355 1.0000 Uani .
C10 C 0.2818(2) 0.76580(17) 0.7086(2) 0.0325 1.0000 Uani .
C11 C 0.2698(2) 0.74220(14) 0.6047(2) 0.0228 1.0000 Uani .
C12 C 0.1499(3) 0.54028(17) 0.6240(3) 0.0391 1.0000 Uani .
C13 C 0.2274(4) 0.4784(2) 0.6747(4) 0.0634 1.0000 Uani .
C14 C 0.0400(4) 0.5301(3) 0.6508(4) 0.0704 1.0000 Uani .
C15 C 0.3091(2) 0.79199(16) 0.5240(2) 0.0298 1.0000 Uani .
C16 C 0.4258(2) 0.7725(2) 0.5228(3) 0.0397 1.0000 Uani .
C17 C 0.2947(3) 0.87867(18) 0.5410(3) 0.0482 1.0000 Uani .
C18 C 0.32562(19) 0.49971(14) 0.24807(18) 0.0201 1.0000 Uani .
C19 C 0.4008(2) 0.52935(15) 0.1932(2) 0.0241 1.0000 Uani .
C20 C 0.4733(2) 0.47899(17) 0.1614(2) 0.0329 1.0000 Uani .
C21 C 0.4725(2) 0.40088(16) 0.1840(3) 0.0344 1.0000 Uani .
C22 C 0.3968(2) 0.37171(15) 0.2370(2) 0.0311 1.0000 Uani .
C23 C 0.3229(2) 0.41975(15) 0.2707(2) 0.0243 1.0000 Uani .
C24 C 0.4099(2) 0.61555(15) 0.1731(2) 0.0296 1.0000 Uani .
C25 C 0.5110(3) 0.64842(19) 0.2393(4) 0.0544 1.0000 Uani .
C26 C 0.4038(4) 0.6331(2) 0.0576(3) 0.0549 1.0000 Uani .
C27 C 0.2426(2) 0.38627(16) 0.3303(2) 0.0299 1.0000 Uani .
C28 C 0.2942(3) 0.3379(3) 0.4245(3) 0.0583 1.0000 Uani .
C29 C 0.1588(3) 0.3384(2) 0.2580(3) 0.0537 1.0000 Uani .
H21 H 0.0514 0.6531 0.2546 0.0242 1.0000 Uiso R
H41 H -0.0153 0.7147 0.3764 0.0384 1.0000 Uiso R
H42 H 0.0179 0.6817 0.4865 0.0376 1.0000 Uiso R
H43 H 0.0712 0.7562 0.4593 0.0389 1.0000 Uiso R
H51 H 0.1368 0.5106 0.1202 0.0538 1.0000 Uiso R
H52 H 0.1644 0.5924 0.0889 0.0527 1.0000 Uiso R
H53 H 0.0551 0.5739 0.1181 0.0515 1.0000 Uiso R
H81 H 0.1887 0.6148 0.8063 0.0392 1.0000 Uiso R
H91 H 0.2579 0.7371 0.8507 0.0439 1.0000 Uiso R
H101 H 0.3084 0.8137 0.7291 0.0392 1.0000 Uiso R
H121 H 0.1435 0.5363 0.5494 0.0453 1.0000 Uiso R
H131 H 0.2355 0.4837 0.7488 0.0924 1.0000 Uiso R
H132 H 0.1995 0.4292 0.6502 0.0926 1.0000 Uiso R
H133 H 0.2954 0.4862 0.6555 0.0929 1.0000 Uiso R
H141 H 0.0127 0.4801 0.6272 0.1017 1.0000 Uiso R
H142 H -0.0076 0.5687 0.6163 0.1028 1.0000 Uiso R
H143 H 0.0432 0.5338 0.7249 0.1017 1.0000 Uiso R
H151 H 0.2688 0.7786 0.4542 0.0365 1.0000 Uiso R
H161 H 0.4354 0.7188 0.5065 0.0590 1.0000 Uiso R
H162 H 0.4536 0.8042 0.4737 0.0603 1.0000 Uiso R
H163 H 0.4675 0.7834 0.5913 0.0599 1.0000 Uiso R
H171 H 0.3159 0.9072 0.4819 0.0714 1.0000 Uiso R
H172 H 0.2208 0.8913 0.5458 0.0711 1.0000 Uiso R
H173 H 0.3416 0.8928 0.6057 0.0710 1.0000 Uiso R
H201 H 0.5218 0.4995 0.1238 0.0410 1.0000 Uiso R
H211 H 0.5238 0.3688 0.1660 0.0416 1.0000 Uiso R
H221 H 0.3964 0.3188 0.2531 0.0377 1.0000 Uiso R
H241 H 0.3487 0.6412 0.1940 0.0354 1.0000 Uiso R
H251 H 0.5704 0.6293 0.2142 0.0798 1.0000 Uiso R
H252 H 0.5093 0.7033 0.2314 0.0803 1.0000 Uiso R
H253 H 0.5168 0.6356 0.3130 0.0801 1.0000 Uiso R
H261 H 0.4060 0.6882 0.0448 0.0825 1.0000 Uiso R
H262 H 0.3382 0.6151 0.0152 0.0828 1.0000 Uiso R
H263 H 0.4633 0.6109 0.0347 0.0837 1.0000 Uiso R
H271 H 0.2031 0.4286 0.3551 0.0353 1.0000 Uiso R
H281 H 0.2402 0.3245 0.4639 0.0863 1.0000 Uiso R
H282 H 0.3464 0.3688 0.4683 0.0862 1.0000 Uiso R
H283 H 0.3246 0.2920 0.4036 0.0861 1.0000 Uiso R
H291 H 0.1914 0.2948 0.2294 0.0808 1.0000 Uiso R
H292 H 0.1065 0.3194 0.2954 0.0814 1.0000 Uiso R
H293 H 0.1230 0.3702 0.2026 0.0805 1.0000 Uiso R

loop_
_atom_site_aniso_label
_atom_site_aniso_U_11
_atom_site_aniso_U_22
_atom_site_aniso_U_33
_atom_site_aniso_U_23
_atom_site_aniso_U_13
_atom_site_aniso_U_12
Zn1 0.01790(15) 0.02593(16) 0.02223(15) -0.00560(13) 0.00089(12) 0.00854(13)
Hg1 0.02189(8) 0.03551(9) 0.02600(8) -0.00786(6) -0.00126(5) 0.01262(6)
N1 0.0169(9) 0.0182(9) 0.0197(9) -0.0033(7) 0.0040(7) 0.0009(7)
N2 0.0187(9) 0.0178(9) 0.0227(10) -0.0032(7) 0.0060(8) 0.0018(7)
C1 0.0176(11) 0.0150(10) 0.0233(11) 0.0001(9) 0.0038(9) 0.0009(8)
C2 0.0168(10) 0.0208(11) 0.0209(11) 0.0003(9) -0.0002(9) 0.0041(9)
C3 0.0218(11) 0.0187(11) 0.0199(11) -0.0008(9) 0.0009(9) 0.0010(9)
C4 0.0201(12) 0.0269(13) 0.0295(13) -0.0045(10) 0.0046(10) 0.0079(10)
C5 0.0334(15) 0.0422(16) 0.0232(13) -0.0103(12) -0.0030(11) 0.0126(12)
C6 0.0165(10) 0.0210(11) 0.0197(11) -0.0025(9) 0.0047(9) 0.0047(9)
C7 0.0237(12) 0.0281(13) 0.0251(12) 0.0033(10) 0.0058(10) 0.0025(10)
C8 0.0365(15) 0.0406(16) 0.0229(12) 0.0036(11) 0.0101(11) 0.0036(12)
C9 0.0432(16) 0.0449(17) 0.0176(12) -0.0071(11) 0.0040(11) 0.0090(13)
C10 0.0380(15) 0.0288(14) 0.0291(14) -0.0098(11) 0.0027(11) 0.0023(12)
C11 0.0229(12) 0.0206(11) 0.0241(12) -0.0033(9) 0.0023(9) 0.0022(9)
C12 0.0498(18) 0.0302(15) 0.0395(16) 0.0059(12) 0.0142(14) -0.0097(13)
C13 0.093(3) 0.0290(17) 0.071(3) 0.0136(17) 0.023(2) 0.0046(19)
C14 0.057(3) 0.071(3) 0.089(3) -0.004(3) 0.030(2) -0.032(2)
C15 0.0353(15) 0.0241(13) 0.0284(13) -0.0030(10) 0.0019(11) -0.0078(11)
C16 0.0361(16) 0.0440(17) 0.0395(16) -0.0039(14) 0.0091(13) -0.0130(13)
C17 0.069(2) 0.0225(15) 0.054(2) 0.0011(13) 0.0130(17) -0.0054(14)
C18 0.0213(11) 0.0181(11) 0.0211(11) -0.0031(9) 0.0045(9) 0.0042(9)
C19 0.0258(12) 0.0217(12) 0.0257(12) -0.0015(10) 0.0071(10) 0.0015(10)
C20 0.0335(14) 0.0289(14) 0.0417(16) -0.0046(12) 0.0202(13) 0.0019(11)
C21 0.0326(14) 0.0242(13) 0.0513(18) -0.0091(12) 0.0203(13) 0.0059(11)
C22 0.0384(15) 0.0176(12) 0.0388(15) -0.0045(11) 0.0114(12) 0.0021(11)
C23 0.0263(12) 0.0201(12) 0.0275(12) -0.0019(10) 0.0073(10) 0.0003(10)
C24 0.0315(14) 0.0218(12) 0.0395(15) 0.0018(11) 0.0173(12) 0.0024(10)
C25 0.0426(19) 0.0256(15) 0.092(3) -0.0035(17) 0.0041(19) -0.0028(14)
C26 0.081(3) 0.0408(19) 0.051(2) 0.0150(16) 0.033(2) 0.0041(18)
C27 0.0366(15) 0.0226(12) 0.0335(14) -0.0023(10) 0.0142(12) -0.0039(11)
C28 0.061(2) 0.062(2) 0.052(2) 0.0244(19) 0.0129(18) -0.0083(19)
C29 0.050(2) 0.063(2) 0.051(2) -0.0076(17) 0.0155(17) -0.0275(18)

loop_
_atom_type_symbol
_atom_type_scat_dispersion_real
_atom_type_scat_dispersion_imag
_atom_type_scat_Cromer_Mann_a1
_atom_type_scat_Cromer_Mann_b1
_atom_type_scat_Cromer_Mann_a2
_atom_type_scat_Cromer_Mann_b2
_atom_type_scat_Cromer_Mann_a3
_atom_type_scat_Cromer_Mann_b3
_atom_type_scat_Cromer_Mann_a4
_atom_type_scat_Cromer_Mann_b4
_atom_type_scat_Cromer_Mann_c
_atom_type_scat_source
Zn -1.5491 0.6778 14.0743 3.2655 7.0318 0.2333 5.1652 10.3163 2.4100 58.7097 1.3041 'International Tables Vol C 4.2.6.8 and 6.1.1.4'
Hg -4.2923 7.6849 20.6809 0.5450 19.0417 8.4484 21.6575 1.5729 5.9676 38.3246 12.6089 'International Tables Vol C 4.2.6.8 and 6.1.1.4'
N 0.0311 0.0180 12.2126 0.0057 3.1322 9.8933 2.0125 28.9975 1.1663 0.5826 -11.5290 'International Tables Vol C 4.2.6.8 and 6.1.1.4'
C 0.0181 0.0091 2.3100 20.8439 1.0200 10.2075 1.5886 0.5687 0.8650 51.6512 0.2156 'International Tables Vol C 4.2.6.8 and 6.1.1.4'
H 0.0000 0.0000 0.4930 10.5109 0.3229 26.1257 0.1402 3.1424 0.0408 57.7998 0.0030 'International Tables Vol C 4.2.6.8 and 6.1.1.4'

loop_
_geom_angle_atom_site_label_1
_geom_angle_atom_site_label_2
_geom_angle_atom_site_label_3
_geom_angle_site_symmetry_3
_geom_angle
_geom_angle_publ_flag
Hg1 Zn1 N1 . 153.37(6) yes
Hg1 Zn1 N2 . 111.85(6) yes
N1 Zn1 N2 . 94.61(8) yes
Zn1 Hg1 Zn1 2_666 179.995 yes
Zn1 N1 C1 . 123.89(16) yes
Zn1 N1 C6 . 116.22(15) yes
C1 N1 C6 . 119.77(19) yes
Zn1 N2 C3 . 125.06(16) yes
Zn1 N2 C18 . 111.65(15) yes
C3 N2 C18 . 123.2(2) yes
N1 C1 C2 . 124.6(2) yes
N1 C1 C4 . 118.6(2) yes
C2 C1 C4 . 116.9(2) yes
C1 C2 C3 . 129.1(2) yes
C1 C2 H21 . 114.8 no
C3 C2 H21 . 116.1 no
C2 C3 N2 . 122.6(2) yes
C2 C3 C5 . 117.2(2) yes
N2 C3 C5 . 120.3(2) yes
C1 C4 H41 . 111.8 no
C1 C4 H42 . 109.3 no
H41 C4 H42 . 106.8 no
C1 C4 H43 . 111.1 no
H41 C4 H43 . 109.6 no
H42 C4 H43 . 108.1 no
C3 C5 H51 . 112.6 no
C3 C5 H52 . 109.6 no
H51 C5 H52 . 110.0 no
C3 C5 H53 . 108.7 no
H51 C5 H53 . 107.8 no
H52 C5 H53 . 108.1 no
N1 C6 C7 . 119.1(2) yes
N1 C6 C11 . 119.5(2) yes
C7 C6 C11 . 121.3(2) yes
C6 C7 C8 . 118.2(2) yes
C6 C7 C12 . 121.4(2) yes
C8 C7 C12 . 120.4(2) yes
C7 C8 C9 . 121.0(3) yes
C7 C8 H81 . 118.6 no
C9 C8 H81 . 120.5 no
C8 C9 C10 . 119.8(3) yes
C8 C9 H91 . 121.0 no
C10 C9 H91 . 119.2 no
C9 C10 C11 . 121.5(3) yes
C9 C10 H101 . 117.7 no
C11 C10 H101 . 120.8 no
C6 C11 C10 . 118.2(2) yes
C6 C11 C15 . 120.7(2) yes
C10 C11 C15 . 121.1(2) yes
C7 C12 C13 . 110.6(3) yes
C7 C12 C14 . 111.9(3) yes
C13 C12 C14 . 111.9(3) yes
C7 C12 H121 . 105.5 no
C13 C12 H121 . 107.9 no
C14 C12 H121 . 108.7 no
C12 C13 H131 . 107.7 no
C12 C13 H132 . 108.3 no
H131 C13 H132 . 112.6 no
C12 C13 H133 . 109.6 no
H131 C13 H133 . 108.8 no
H132 C13 H133 . 109.9 no
C12 C14 H141 . 109.0 no
C12 C14 H142 . 110.2 no
H141 C14 H142 . 108.7 no
C12 C14 H143 . 111.1 no
H141 C14 H143 . 108.8 no
H142 C14 H143 . 109.0 no
C11 C15 C16 . 109.5(2) yes
C11 C15 C17 . 113.0(2) yes
C16 C15 C17 . 111.2(3) yes
C11 C15 H151 . 108.7 no
C16 C15 H151 . 106.1 no
C17 C15 H151 . 107.9 no
C15 C16 H161 . 112.4 no
C15 C16 H162 . 111.5 no
H161 C16 H162 . 108.9 no
C15 C16 H163 . 108.2 no
H161 C16 H163 . 108.7 no
H162 C16 H163 . 107.0 no
C15 C17 H171 . 108.5 no
C15 C17 H172 . 111.8 no
H171 C17 H172 . 110.3 no
C15 C17 H173 . 107.6 no
H171 C17 H173 . 109.4 no
H172 C17 H173 . 109.3 no
N2 C18 C19 . 119.6(2) yes
N2 C18 C23 . 118.9(2) yes
C19 C18 C23 . 120.7(2) yes
C18 C19 C20 . 118.9(2) yes
C18 C19 C24 . 121.9(2) yes
C20 C19 C24 . 119.0(2) yes
C19 C20 C21 . 121.1(3) yes
C19 C20 H201 . 117.8 no
C21 C20 H201 . 121.2 no
C20 C21 C22 . 119.7(3) yes
C20 C21 H211 . 120.0 no
C22 C21 H211 . 120.3 no
C21 C22 C23 . 121.3(2) yes
C21 C22 H221 . 120.0 no
C23 C22 H221 . 118.7 no
C18 C23 C22 . 118.3(2) yes
C18 C23 C27 . 121.7(2) yes
C22 C23 C27 . 120.0(2) yes
C19 C24 C25 . 110.8(2) yes
C19 C24 C26 . 112.0(3) yes
C25 C24 C26 . 111.2(3) yes
C19 C24 H241 . 107.6 no
C25 C24 H241 . 108.1 no
C26 C24 H241 . 106.9 no
C24 C25 H251 . 109.0 no
C24 C25 H252 . 108.2 no
H251 C25 H252 . 108.4 no
C24 C25 H253 . 111.6 no
H251 C25 H253 . 110.4 no
H252 C25 H253 . 109.2 no
C24 C26 H261 . 111.6 no
C24 C26 H262 . 112.0 no
H261 C26 H262 . 105.7 no
C24 C26 H263 . 109.8 no
H261 C26 H263 . 107.0 no
H262 C26 H263 . 110.6 no
C23 C27 C28 . 112.9(3) yes
C23 C27 C29 . 110.9(2) yes
C28 C27 C29 . 109.9(3) yes
C23 C27 H271 . 109.0 no
C28 C27 H271 . 108.5 no
C29 C27 H271 . 105.3 no
C27 C28 H281 . 108.3 no
C27 C28 H282 . 108.4 no
H281 C28 H282 . 107.9 no
C27 C28 H283 . 111.6 no
H281 C28 H283 . 109.0 no
H282 C28 H283 . 111.4 no
C27 C29 H291 . 110.9 no
C27 C29 H292 . 110.4 no
H291 C29 H292 . 108.7 no
C27 C29 H293 . 109.3 no
H291 C29 H293 . 109.8 no
H292 C29 H293 . 107.6 no

loop_
_geom_bond_atom_site_label_1
_geom_bond_atom_site_label_2
_geom_bond_distance
_geom_bond_publ_flag
Zn1 Hg1 2.4846(3) yes
Zn1 N1 1.9643(19) yes
Zn1 N2 2.002(2) yes
N1 C1 1.332(3) yes
N1 C6 1.435(3) yes
N2 C3 1.317(3) yes
N2 C18 1.430(3) yes
C1 C2 1.400(3) yes
C1 C4 1.510(3) yes
C2 C3 1.410(3) yes
C2 H21 0.921 no
C3 C5 1.515(3) yes
C4 H41 0.960 no
C4 H42 0.939 no
C4 H43 0.953 no
C5 H51 0.912 no
C5 H52 0.958 no
C5 H53 0.956 no
C6 C7 1.400(3) yes
C6 C11 1.408(3) yes
C7 C8 1.402(4) yes
C7 C12 1.517(4) yes
C8 C9 1.385(5) yes
C8 H81 0.927 no
C9 C10 1.381(4) yes
C9 H91 0.914 no
C10 C11 1.392(4) yes
C10 H101 0.916 no
C11 C15 1.517(4) yes
C12 C13 1.520(5) yes
C12 C14 1.521(5) yes
C12 H121 0.961 no
C13 H131 0.954 no
C13 H132 0.954 no
C13 H133 0.959 no
C14 H141 0.962 no
C14 H142 0.955 no
C14 H143 0.960 no
C15 C16 1.532(4) yes
C15 C17 1.533(4) yes
C15 H151 0.981 no
C16 H161 0.966 no
C16 H162 0.962 no
C16 H163 0.965 no
C17 H171 0.993 no
C17 H172 0.983 no
C17 H173 0.966 no
C18 C19 1.401(3) yes
C18 C23 1.417(4) yes
C19 C20 1.392(4) yes
C19 C24 1.523(4) yes
C20 C21 1.384(4) yes
C20 H201 0.931 no
C21 C22 1.387(4) yes
C21 H211 0.923 no
C22 C23 1.391(4) yes
C22 H221 0.940 no
C23 C27 1.517(4) yes
C24 C25 1.518(5) yes
C24 C26 1.520(4) yes
C24 H241 0.983 no
C25 H251 0.942 no
C25 H252 0.956 no
C25 H253 0.973 no
C26 H261 0.969 no
C26 H262 0.962 no
C26 H263 0.950 no
C27 C28 1.525(5) yes
C27 C29 1.526(4) yes
C27 H271 0.978 no
C28 H281 0.965 no
C28 H282 0.954 no
C28 H283 0.946 no
C29 H291 0.971 no
C29 H292 0.958 no
C29 H293 0.951 no
